data_4301902
loop_
_publ_author_name
'Louise N. Dawe'
'Konstantin V. Shuvaev'
'Laurence K. Thompson'

_publ_section_title
;
Magnetic [nxn] (n= 2-5) Grids by Directed Self-Assembly
;
_journal_name_full 'Inorganic Chemistry'
_journal_page_first 3323
_journal_page_last 3341
_journal_paper_doi 10.1021/ic801078h
_journal_volume 48
_journal_year 2009
_chemical_formula_sum 'C49.5 H72.5 Co4 N32 O38.75'
_chemical_formula_weight 1971.54
_chemical_name_systematic
; 
 ? 
;
_space_group_IT_number 2
_symmetry_cell_setting triclinic
_symmetry_Int_Tables_number 2
_symmetry_space_group_name_Hall '-P 1'
_symmetry_space_group_name_H-M 'P -1'
_atom_sites_solution_hydrogens geom
_atom_sites_solution_primary direct
_atom_sites_solution_secondary difmap
_audit_creation_method SHELXL-97
_cell_angle_alpha 103.9950(10)
_cell_angle_beta 94.291(2)
_cell_angle_gamma 115.018(3)
_cell_formula_units_Z 2
_cell_length_a 13.182(2)
_cell_length_b 15.536(3)
_cell_length_c 22.573(3)
_cell_measurement_reflns_used 13463
_cell_measurement_temperature 138(2)
_cell_measurement_theta_max 30.8854
_cell_measurement_theta_min 2.6352
_cell_volume 3981.5(11)
_computing_cell_refinement 'CrystalClear (Rigaku/MSC Inc., 2005)'
_computing_data_collection 'CrystalClear (Rigaku/MSC Inc., 2005)'
_computing_data_reduction 'CrystalClear (Rigaku/MSC Inc., 2005)'
_computing_molecular_graphics 'CrystalStructure3.7.0(Rigaku/MSC Inc.,2005)'
_computing_publication_material 'CrystalStructure3.7.0(Rigaku/MSC Inc.,2005)'
_computing_structure_refinement 'SHELXL-97 (Sheldrick, 1997)'
_computing_structure_solution 'SHELXS-97 (Sheldrick, 1990)'
_diffrn_ambient_temperature 138(2)
_diffrn_detector_area_resol_mean 14.63
_diffrn_measured_fraction_theta_full 0.987
_diffrn_measured_fraction_theta_max 0.987
_diffrn_measurement_device_type 'Rigaku Saturn'
_diffrn_measurement_method \w
_diffrn_radiation_monochromator graphite
_diffrn_radiation_source 'fine-focus sealed tube'
_diffrn_radiation_type MoK\a
_diffrn_radiation_wavelength 0.71075
_diffrn_reflns_av_R_equivalents 0.0510
_diffrn_reflns_av_sigmaI/netI 0.0815
_diffrn_reflns_limit_h_max 16
_diffrn_reflns_limit_h_min -16
_diffrn_reflns_limit_k_max 19
_diffrn_reflns_limit_k_min -19
_diffrn_reflns_limit_l_max 28
_diffrn_reflns_limit_l_min -28
_diffrn_reflns_number 33863
_diffrn_reflns_theta_full 26.50
_diffrn_reflns_theta_max 26.50
_diffrn_reflns_theta_min 2.64
_exptl_absorpt_coefficient_mu 0.932
_exptl_absorpt_correction_T_max 0.9326
_exptl_absorpt_correction_T_min 0.7705
_exptl_absorpt_correction_type numerical
_exptl_crystal_colour 'Dark Red'
_exptl_crystal_density_diffrn 1.644
_exptl_crystal_density_method 'not measured'
_exptl_crystal_description Prism
_exptl_crystal_F_000 2023
_exptl_crystal_size_max 0.42
_exptl_crystal_size_mid 0.15
_exptl_crystal_size_min 0.14
_refine_diff_density_max 1.382
_refine_diff_density_min -0.964
_refine_diff_density_rms 0.120
_refine_ls_extinction_method none
_refine_ls_goodness_of_fit_ref 1.102
_refine_ls_hydrogen_treatment constr
_refine_ls_matrix_type full
_refine_ls_number_parameters 1136
_refine_ls_number_reflns 16309
_refine_ls_number_restraints 0
_refine_ls_restrained_S_all 1.102
_refine_ls_R_factor_all 0.1108
_refine_ls_R_factor_gt 0.0914
_refine_ls_shift/su_max 0.000
_refine_ls_shift/su_mean 0.000
_refine_ls_structure_factor_coef Fsqd
_refine_ls_weighting_details 'calc w=1/[\s^2^(Fo^2^)+(0.0876P)^2^+14.2200P] where P=(Fo^2^+2Fc^2^)/3'
_refine_ls_weighting_scheme calc
_refine_ls_wR_factor_gt 0.2183
_refine_ls_wR_factor_ref 0.2343
_reflns_number_gt 12965
_reflns_number_total 16309
_reflns_threshold_expression >2sigma(I)
_cod_data_source_file ic801078h_si_001_2.cif
_cod_data_source_block shelxl_(5)
_cod_depositor_comments
;
The following automatic conversions were performed:
'_exptl_absorpt_correction_type' value 'Numerical' changed to 'numerical'
according to '/home/saulius/struct/CIF-dictionaries/cif_core.dic'
dictionary named 'cif_core.dic' version 2.4.1 from 2010-06-29.

Automatic conversion script
Id: cif_fix_enum 1527 2010-12-29 10:47:43Z saulius 
;
_cod_original_cell_volume 3981.5(10)
_cod_original_formula_sum 'C49.50 H72.50 Co4 N32 O38.75'
_cod_database_code 4301902

loop_
_symmetry_equiv_pos_as_xyz
'x, y, z'
'-x, -y, -z'

loop_
_atom_site_label
_atom_site_type_symbol
_atom_site_fract_x
_atom_site_fract_y
_atom_site_fract_z
_atom_site_U_iso_or_equiv
_atom_site_adp_type
_atom_site_occupancy
_atom_site_symmetry_multiplicity
_atom_site_calc_flag
_atom_site_refinement_flags
_atom_site_disorder_assembly
_atom_site_disorder_group
Co1 Co 0.76475(6) 0.17783(6) 0.11249(4) 0.02882(19) Uani 1 1 d . . .
Co2 Co 0.60564(6) 0.32629(6) 0.18718(3) 0.02785(19) Uani 1 1 d . . .
Co3 Co 0.81693(6) 0.45127(6) 0.34659(3) 0.02709(19) Uani 1 1 d . . .
Co4 Co 0.99377(6) 0.33411(6) 0.26125(3) 0.02731(19) Uani 1 1 d . . .
O1 O 0.6888(7) -0.2345(5) 0.1761(3) 0.092(2) Uani 1 1 d . . .
O2 O 0.8378(5) -0.1313(4) 0.1465(3) 0.0700(18) Uani 1 1 d . . .
O3 O 0.6539(3) 0.2080(3) 0.16575(18) 0.0292(8) Uani 1 1 d . . .
O4 O 0.4587(4) 0.3410(3) 0.4688(2) 0.0403(10) Uani 1 1 d . . .
O5 O 0.4673(3) 0.2222(3) 0.50684(19) 0.0364(10) Uani 1 1 d . . .
O6 O 0.8669(3) 0.3406(3) 0.31186(17) 0.0284(8) Uani 1 1 d . . .
O7 O 0.6077(4) 0.2214(4) -0.1049(2) 0.0537(13) Uani 1 1 d . . .
O8 O 0.6950(5) 0.3827(4) -0.0987(2) 0.0522(13) Uani 1 1 d . . .
O9 O 0.8989(3) 0.3048(3) 0.17295(18) 0.0314(9) Uani 1 1 d . . .
O10 O 1.2355(4) 0.7839(3) 0.4546(2) 0.0450(11) Uani 1 1 d . . .
O11 O 1.2269(4) 0.8994(3) 0.4136(2) 0.0461(12) Uani 1 1 d . . .
O12 O 0.7575(3) 0.4328(3) 0.25333(18) 0.0309(9) Uani 1 1 d . . .
O13 O 0.8805(4) 0.1438(4) 0.0684(3) 0.0559(13) Uani 1 1 d . . .
O14 O 0.6278(4) 0.0662(3) 0.0451(2) 0.0421(11) Uani 1 1 d . . .
O15 O 0.7362(4) 0.5387(4) 0.3748(2) 0.0537(13) Uani 1 1 d . . .
O16 O 0.9096(4) 0.4865(3) 0.4343(2) 0.0502(13) Uani 1 1 d . . .
O17 O 0.2239(9) 0.1137(7) 0.4060(5) 0.147(4) Uani 1 1 d . . .
O18 O 0.2071(5) 0.2160(5) 0.3641(3) 0.0648(15) Uani 1 1 d . . .
O19 O 0.1641(8) 0.2194(12) 0.4529(4) 0.175(6) Uani 1 1 d . . .
O20 O 0.4997(5) 0.7771(4) 0.3147(3) 0.0650(15) Uani 1 1 d . . .
O21 O 0.3777(4) 0.8279(4) 0.3416(3) 0.0728(18) Uani 1 1 d . . .
O22 O 0.5574(5) 0.9303(4) 0.3673(3) 0.0686(16) Uani 1 1 d . . .
O23 O 0.4143(4) 0.4809(4) 0.0469(2) 0.0503(12) Uani 1 1 d . . .
O24 O 0.3247(6) 0.3996(5) 0.1067(3) 0.0765(19) Uani 1 1 d . . .
O25 O 0.2361(5) 0.3729(5) 0.0145(3) 0.0731(18) Uani 1 1 d . . .
O26 O 0.1888(12) 0.7430(12) 0.1843(8) 0.220(8) Uani 1 1 d . . .
O27 O 0.1392(11) 0.8461(9) 0.1746(6) 0.164(5) Uani 1 1 d . . .
O28 O 0.0861(12) 0.7173(13) 0.1039(5) 0.210(9) Uani 1 1 d . . .
O29 O 0.9166(7) -0.0098(6) 0.0700(4) 0.073(2) Uani 0.75 1 d P . .
O30 O 0.7967(9) 0.7185(7) 0.3600(4) 0.087(3) Uani 0.75 1 d P . .
O31 O 0.9056(4) 0.3482(3) 0.4885(2) 0.0472(12) Uani 1 1 d . . .
O32 O 0.4291(4) -0.0462(4) 0.0774(2) 0.0439(11) Uani 1 1 d . . .
O33 O 0.5723(5) 0.5176(4) 0.4371(3) 0.0637(15) Uani 1 1 d . . .
O34 O 0.7950(5) 0.9887(5) 0.3784(4) 0.087(2) Uani 1 1 d . . .
O35 O 0.3336(6) 0.9706(5) 0.2897(3) 0.0805(19) Uani 1 1 d . . .
O36 O -0.0082(6) 0.7183(5) -0.0150(4) 0.059(2) Uani 0.75 1 d P . .
O37 O 0.0987(6) -0.0303(6) 0.2934(4) 0.103(3) Uani 1 1 d . . .
O38 O 0.9512(8) 0.1983(9) 0.4549(5) 0.158(5) Uani 1 1 d . . .
O39 O 0.8766(11) 0.8974(13) 0.4530(8) 0.108(6) Uani 0.50 1 d P . .
O40 O 0.2569(9) 0.9889(6) 0.1174(6) 0.174(6) Uani 1 1 d . . .
N1 N 0.7560(4) -0.0022(4) 0.1538(2) 0.0374(12) Uani 1 1 d . . .
N2 N 0.7215(4) 0.0691(4) 0.1617(2) 0.0326(11) Uani 1 1 d . . .
N3 N 0.5367(4) 0.1517(4) 0.2343(2) 0.0303(10) Uani 1 1 d . . .
N4 N 0.5205(4) 0.2346(4) 0.2356(2) 0.0283(10) Uani 1 1 d . . .
N5 N 0.3840(4) 0.1840(4) 0.2967(2) 0.0384(12) Uani 1 1 d . . .
H1 H 0.3903 0.1292 0.2946 0.046 Uiso 1 1 calc R . .
H2 H 0.3361 0.1971 0.3178 0.046 Uiso 1 1 calc R . .
N6 N 0.3839(6) 0.4668(5) 0.3108(3) 0.0553(16) Uani 1 1 d . . .
N7 N 0.4990(4) 0.3902(4) 0.2332(2) 0.0329(11) Uani 1 1 d . . .
N8 N 0.6211(4) 0.3329(4) 0.4036(2) 0.0293(10) Uani 1 1 d . . .
N9 N 0.6983(4) 0.3266(3) 0.3702(2) 0.0268(10) Uani 1 1 d . . .
N10 N 0.8402(4) 0.1838(4) 0.3148(2) 0.0301(10) Uani 1 1 d . . .
N11 N 0.9281(4) 0.2045(3) 0.2812(2) 0.0277(10) Uani 1 1 d . . .
N12 N 0.9422(4) 0.0618(4) 0.2883(2) 0.0368(12) Uani 1 1 d . . .
H3 H 0.8878 0.0455 0.3098 0.044 Uiso 1 1 calc R . .
H4 H 0.9770 0.0243 0.2787 0.044 Uiso 1 1 calc R . .
N13 N 1.1786(5) 0.1331(5) 0.1653(3) 0.0530(16) Uani 1 1 d . . .
N14 N 1.0859(4) 0.2564(4) 0.2197(2) 0.0307(10) Uani 1 1 d . . .
N15 N 0.7282(4) 0.2666(4) 0.0100(2) 0.0343(11) Uani 1 1 d . . .
N16 N 0.7907(4) 0.2860(4) 0.0654(2) 0.0319(11) Uani 1 1 d . . .
N17 N 1.0235(4) 0.4708(4) 0.1851(2) 0.0342(11) Uani 1 1 d . . .
N18 N 1.0646(4) 0.4628(4) 0.2408(2) 0.0319(11) Uani 1 1 d . . .
N19 N 1.2086(5) 0.6265(4) 0.2647(3) 0.0461(14) Uani 1 1 d . . .
H5 H 1.1849 0.6336 0.2295 0.055 Uiso 1 1 calc R . .
H6 H 1.2685 0.6760 0.2916 0.055 Uiso 1 1 calc R . .
N20 N 1.3031(5) 0.5852(5) 0.4384(3) 0.0463(14) Uani 1 1 d . . .
N21 N 1.1311(4) 0.4341(4) 0.3401(2) 0.0347(11) Uani 1 1 d . . .
N22 N 1.0340(4) 0.6481(4) 0.3740(2) 0.0291(10) Uani 1 1 d . . .
N23 N 0.9428(4) 0.5790(3) 0.3306(2) 0.0288(10) Uani 1 1 d . . .
N24 N 0.7760(4) 0.5218(4) 0.1827(2) 0.0328(11) Uani 1 1 d . . .
N25 N 0.6799(4) 0.4343(4) 0.1485(2) 0.0330(11) Uani 1 1 d . . .
N26 N 0.6674(5) 0.5103(4) 0.0731(3) 0.0473(15) Uani 1 1 d . . .
H7 H 0.7278 0.5664 0.0941 0.057 Uiso 1 1 calc R . .
H8 H 0.6309 0.5052 0.0372 0.057 Uiso 1 1 calc R . .
N27 N 0.3918(5) 0.2207(5) -0.0293(3) 0.0451(14) Uani 1 1 d . . .
N28 N 0.5019(4) 0.2702(4) 0.0935(2) 0.0316(11) Uani 1 1 d . . .
N29 N 0.1978(7) 0.1816(8) 0.4076(5) 0.085(3) Uani 1 1 d . . .
N30 N 0.4795(5) 0.8463(5) 0.3419(3) 0.0476(14) Uani 1 1 d . . .
N31 N 0.3239(6) 0.4176(5) 0.0572(3) 0.0502(15) Uani 1 1 d . . .
N32 N 0.1370(11) 0.7618(9) 0.1512(7) 0.108(4) Uani 1 1 d . . .
C1 C 0.8759(13) -0.2095(11) 0.1333(7) 0.144(6) Uani 1 1 d . . .
H9 H 0.9254 -0.2020 0.1708 0.173 Uiso 1 1 calc R . .
H10 H 0.9185 -0.2032 0.0994 0.173 Uiso 1 1 calc R . .
H11 H 0.8092 -0.2753 0.1208 0.173 Uiso 1 1 calc R . .
C2 C 0.7431(8) -0.1573(7) 0.1671(4) 0.057(2) Uani 1 1 d . . .
C3 C 0.7055(6) -0.0759(5) 0.1784(3) 0.0448(17) Uani 1 1 d . . .
C4 C 0.6194(6) -0.0835(5) 0.2130(3) 0.0456(16) Uani 1 1 d . . .
H12 H 0.5855 -0.1377 0.2294 0.055 Uiso 1 1 calc R . .
C5 C 0.5871(5) -0.0101(5) 0.2220(3) 0.0373(14) Uani 1 1 d . . .
H13 H 0.5311 -0.0097 0.2460 0.045 Uiso 1 1 calc R . .
C6 C 0.6396(5) 0.0659(4) 0.1943(2) 0.0285(12) Uani 1 1 d . . .
C7 C 0.6085(5) 0.1482(4) 0.1984(2) 0.0281(12) Uani 1 1 d . . .
C8 C 0.4470(5) 0.2469(5) 0.2680(3) 0.0318(13) Uani 1 1 d . . .
C9 C 0.4412(5) 0.3411(5) 0.2708(3) 0.0349(13) Uani 1 1 d . . .
C10 C 0.3838(6) 0.3800(6) 0.3092(3) 0.0498(18) Uani 1 1 d . . .
H14 H 0.3429 0.3439 0.3353 0.060 Uiso 1 1 calc R . .
C11 C 0.4406(6) 0.5136(6) 0.2741(3) 0.0482(17) Uani 1 1 d . . .
H15 H 0.4419 0.5752 0.2742 0.058 Uiso 1 1 calc R . .
C12 C 0.4997(6) 0.4772(5) 0.2348(3) 0.0444(16) Uani 1 1 d . . .
H16 H 0.5404 0.5142 0.2092 0.053 Uiso 1 1 calc R . .
C13 C 0.3984(6) 0.2420(6) 0.5515(3) 0.0507(18) Uani 1 1 d . . .
H17 H 0.4491 0.2920 0.5902 0.061 Uiso 1 1 calc R . .
H18 H 0.3500 0.1802 0.5603 0.061 Uiso 1 1 calc R . .
H19 H 0.3501 0.2669 0.5337 0.061 Uiso 1 1 calc R . .
C14 C 0.4932(5) 0.2802(5) 0.4700(3) 0.0330(13) Uani 1 1 d . . .
C15 C 0.5704(5) 0.2608(4) 0.4292(3) 0.0291(12) Uani 1 1 d . . .
C16 C 0.5894(5) 0.1772(4) 0.4207(3) 0.0338(13) Uani 1 1 d . . .
H20 H 0.5505 0.1270 0.4394 0.041 Uiso 1 1 calc R . .
C17 C 0.6660(5) 0.1699(4) 0.3844(3) 0.0323(13) Uani 1 1 d . . .
H21 H 0.6805 0.1136 0.3757 0.039 Uiso 1 1 calc R . .
C18 C 0.7219(5) 0.2497(4) 0.3609(2) 0.0268(11) Uani 1 1 d . . .
C19 C 0.8156(4) 0.2576(4) 0.3267(2) 0.0263(11) Uani 1 1 d . . .
C20 C 0.9720(5) 0.1426(4) 0.2703(3) 0.0297(12) Uani 1 1 d . . .
C21 C 1.0577(5) 0.1687(4) 0.2303(3) 0.0306(12) Uani 1 1 d . . .
C22 C 1.1048(6) 0.1084(5) 0.2034(3) 0.0456(16) Uani 1 1 d . . .
H22 H 1.0842 0.0470 0.2122 0.055 Uiso 1 1 calc R . .
C23 C 1.2029(6) 0.2191(6) 0.1540(3) 0.0474(17) Uani 1 1 d . . .
H23 H 1.2533 0.2387 0.1265 0.057 Uiso 1 1 calc R . .
C24 C 1.1577(5) 0.2809(5) 0.1808(3) 0.0409(15) Uani 1 1 d . . .
H24 H 1.1778 0.3418 0.1715 0.049 Uiso 1 1 calc R . .
C25 C 0.6183(8) 0.3580(7) -0.1579(3) 0.065(2) Uani 1 1 d . . .
H25 H 0.6531 0.3410 -0.1929 0.078 Uiso 1 1 calc R . .
H26 H 0.6059 0.4155 -0.1591 0.078 Uiso 1 1 calc R . .
H27 H 0.5448 0.3010 -0.1610 0.078 Uiso 1 1 calc R . .
C26 C 0.6769(6) 0.3060(6) -0.0789(3) 0.0414(15) Uani 1 1 d . . .
C27 C 0.7550(5) 0.3378(5) -0.0166(3) 0.0372(14) Uani 1 1 d . . .
C28 C 0.8439(6) 0.4341(5) 0.0101(3) 0.0452(16) Uani 1 1 d . . .
H28 H 0.8598 0.4839 -0.0102 0.054 Uiso 1 1 calc R . .
C29 C 0.9078(5) 0.4538(5) 0.0678(3) 0.0387(14) Uani 1 1 d . . .
H29 H 0.9698 0.5176 0.0885 0.046 Uiso 1 1 calc R . .
C30 C 0.8775(5) 0.3768(5) 0.0938(3) 0.0316(12) Uani 1 1 d . . .
C31 C 0.9381(5) 0.3854(5) 0.1545(3) 0.0311(12) Uani 1 1 d . . .
C32 C 1.1542(5) 0.5414(4) 0.2770(3) 0.0324(13) Uani 1 1 d . . .
C33 C 1.1905(5) 0.5276(5) 0.3371(3) 0.0342(13) Uani 1 1 d . . .
C34 C 1.2752(5) 0.6023(5) 0.3857(3) 0.0366(14) Uani 1 1 d . . .
H30 H 1.3145 0.6672 0.3817 0.044 Uiso 1 1 calc R . .
C35 C 1.2446(6) 0.4931(5) 0.4411(3) 0.0456(16) Uani 1 1 d . . .
H31 H 1.2613 0.4785 0.4780 0.055 Uiso 1 1 calc R . .
C36 C 1.1601(6) 0.4174(5) 0.3923(3) 0.0444(16) Uani 1 1 d . . .
H32 H 1.1222 0.3523 0.3962 0.053 Uiso 1 1 calc R . .
C37 C 1.3271(6) 0.9750(5) 0.4600(4) 0.059(2) Uani 1 1 d . . .
H33 H 1.3031 1.0011 0.4975 0.070 Uiso 1 1 calc R . .
H34 H 1.3699 1.0295 0.4433 0.070 Uiso 1 1 calc R . .
H35 H 1.3759 0.9456 0.4707 0.070 Uiso 1 1 calc R . .
C38 C 1.1928(5) 0.8079(5) 0.4160(3) 0.0357(13) Uani 1 1 d . . .
C39 C 1.0932(5) 0.7349(4) 0.3641(3) 0.0336(13) Uani 1 1 d . . .
C40 C 1.0682(6) 0.7571(5) 0.3104(3) 0.0492(18) Uani 1 1 d . . .
H36 H 1.1124 0.8207 0.3056 0.059 Uiso 1 1 calc R . .
C41 C 0.9774(5) 0.6839(5) 0.2647(3) 0.0446(17) Uani 1 1 d . . .
H37 H 0.9589 0.6934 0.2261 0.054 Uiso 1 1 calc R . .
C42 C 0.9140(5) 0.5954(4) 0.2774(3) 0.0311(12) Uani 1 1 d . . .
C43 C 0.8096(5) 0.5117(4) 0.2355(3) 0.0291(12) Uani 1 1 d . . .
C44 C 0.6315(5) 0.4338(5) 0.0956(3) 0.0326(13) Uani 1 1 d . . .
C45 C 0.5322(5) 0.3371(5) 0.0617(3) 0.0318(12) Uani 1 1 d . . .
C46 C 0.4762(5) 0.3128(5) 0.0008(3) 0.0360(13) Uani 1 1 d . . .
H38 H 0.4980 0.3623 -0.0199 0.043 Uiso 1 1 calc R . .
C47 C 0.3657(6) 0.1559(6) 0.0030(4) 0.0513(18) Uani 1 1 d . . .
H39 H 0.3077 0.0898 -0.0169 0.062 Uiso 1 1 calc R . .
C48 C 0.4182(5) 0.1792(5) 0.0641(3) 0.0413(15) Uani 1 1 d . . .
H40 H 0.3945 0.1301 0.0851 0.050 Uiso 1 1 calc R . .
C49 C 0.9310(14) -0.0826(14) 0.0283(8) 0.123(7) Uani 0.75 1 d P . .
H41 H 0.9090 -0.1410 0.0432 0.147 Uiso 1 1 calc R . .
H42 H 1.0114 -0.0570 0.0246 0.147 Uiso 1 1 calc R . .
H43 H 0.8830 -0.1015 -0.0125 0.147 Uiso 1 1 calc R . .
C50 C 0.7600(14) 0.7402(11) 0.3075(7) 0.096(5) Uani 0.75 1 d P . .
H44 H 0.7988 0.7253 0.2740 0.116 Uiso 1 1 calc R . .
H45 H 0.7785 0.8110 0.3190 0.116 Uiso 1 1 calc R . .
H46 H 0.6772 0.6995 0.2932 0.116 Uiso 1 1 calc R . .

loop_
_atom_site_aniso_label
_atom_site_aniso_U_11
_atom_site_aniso_U_22
_atom_site_aniso_U_33
_atom_site_aniso_U_23
_atom_site_aniso_U_13
_atom_site_aniso_U_12
Co1 0.0296(4) 0.0268(4) 0.0283(4) 0.0079(3) 0.0058(3) 0.0115(3)
Co2 0.0293(4) 0.0260(4) 0.0292(4) 0.0107(3) 0.0065(3) 0.0122(3)
Co3 0.0321(4) 0.0210(4) 0.0258(4) 0.0077(3) 0.0047(3) 0.0097(3)
Co4 0.0285(4) 0.0224(4) 0.0289(4) 0.0091(3) 0.0050(3) 0.0091(3)
O1 0.151(7) 0.058(4) 0.099(5) 0.045(4) 0.031(5) 0.065(5)
O2 0.069(4) 0.049(4) 0.089(4) -0.006(3) -0.011(3) 0.042(3)
O3 0.0303(19) 0.026(2) 0.032(2) 0.0108(17) 0.0085(16) 0.0116(17)
O4 0.041(2) 0.041(3) 0.045(3) 0.018(2) 0.0136(19) 0.020(2)
O5 0.037(2) 0.034(2) 0.035(2) 0.0120(19) 0.0131(18) 0.0129(19)
O6 0.0294(19) 0.024(2) 0.031(2) 0.0110(16) 0.0068(15) 0.0095(16)
O7 0.060(3) 0.058(4) 0.038(3) 0.019(2) 0.002(2) 0.022(3)
O8 0.076(3) 0.048(3) 0.037(3) 0.016(2) 0.002(2) 0.032(3)
O9 0.030(2) 0.025(2) 0.034(2) 0.0100(17) 0.0055(16) 0.0083(17)
O10 0.040(2) 0.032(3) 0.047(3) 0.013(2) -0.005(2) 0.003(2)
O11 0.041(2) 0.021(2) 0.061(3) 0.011(2) -0.002(2) 0.0034(19)
O12 0.034(2) 0.024(2) 0.031(2) 0.0119(17) 0.0019(16) 0.0092(17)
O13 0.056(3) 0.056(3) 0.067(3) 0.017(3) 0.028(3) 0.034(3)
O14 0.041(2) 0.037(3) 0.033(2) 0.0082(19) -0.0012(18) 0.007(2)
O15 0.069(3) 0.041(3) 0.069(3) 0.021(3) 0.040(3) 0.035(3)
O16 0.056(3) 0.033(3) 0.034(2) 0.011(2) -0.014(2) -0.001(2)
O17 0.170(9) 0.086(7) 0.169(9) 0.051(6) -0.041(7) 0.050(7)
O18 0.060(3) 0.074(4) 0.071(4) 0.035(3) 0.020(3) 0.032(3)
O19 0.117(7) 0.375(19) 0.082(6) 0.086(9) 0.051(5) 0.142(10)
O20 0.079(4) 0.050(4) 0.058(3) 0.010(3) 0.001(3) 0.028(3)
O21 0.042(3) 0.051(4) 0.099(5) 0.005(3) 0.015(3) 0.006(3)
O22 0.052(3) 0.035(3) 0.093(4) 0.012(3) 0.004(3) 0.002(2)
O23 0.044(3) 0.057(3) 0.058(3) 0.033(3) 0.014(2) 0.022(2)
O24 0.106(5) 0.089(5) 0.059(4) 0.053(4) 0.039(3) 0.047(4)
O25 0.057(3) 0.069(4) 0.069(4) 0.027(3) 0.009(3) 0.005(3)
O26 0.250(15) 0.326(19) 0.343(19) 0.291(18) 0.226(15) 0.238(15)
O27 0.208(12) 0.120(9) 0.176(11) 0.028(8) 0.036(9) 0.094(9)
O28 0.187(12) 0.32(2) 0.088(7) -0.045(10) -0.018(8) 0.150(13)
O29 0.085(6) 0.068(6) 0.092(6) 0.036(5) 0.046(5) 0.047(5)
O30 0.147(9) 0.067(6) 0.091(6) 0.051(5) 0.067(6) 0.066(6)
O31 0.054(3) 0.032(3) 0.040(2) 0.015(2) -0.004(2) 0.004(2)
O32 0.047(3) 0.044(3) 0.034(2) 0.015(2) 0.0077(19) 0.013(2)
O33 0.078(4) 0.053(3) 0.087(4) 0.037(3) 0.049(3) 0.040(3)
O34 0.062(4) 0.087(5) 0.141(6) 0.083(5) 0.042(4) 0.033(4)
O35 0.099(5) 0.055(4) 0.090(5) 0.032(4) 0.045(4) 0.028(4)
O36 0.050(4) 0.052(4) 0.091(5) 0.031(4) 0.049(4) 0.026(3)
O37 0.088(5) 0.089(5) 0.190(8) 0.091(6) 0.051(5) 0.063(4)
O38 0.117(7) 0.196(12) 0.146(9) -0.006(8) -0.007(6) 0.094(8)
O39 0.066(8) 0.125(13) 0.173(16) 0.117(13) 0.037(9) 0.039(9)
O40 0.155(8) 0.070(6) 0.328(15) 0.062(8) 0.165(10) 0.059(6)
N1 0.041(3) 0.032(3) 0.037(3) 0.005(2) 0.000(2) 0.019(2)
N2 0.035(3) 0.028(3) 0.029(2) 0.004(2) -0.001(2) 0.013(2)
N3 0.035(2) 0.025(3) 0.032(2) 0.011(2) 0.008(2) 0.013(2)
N4 0.034(2) 0.027(3) 0.027(2) 0.007(2) 0.0064(19) 0.017(2)
N5 0.037(3) 0.040(3) 0.037(3) 0.013(2) 0.016(2) 0.015(2)
N6 0.069(4) 0.064(5) 0.052(4) 0.016(3) 0.018(3) 0.048(4)
N7 0.034(3) 0.035(3) 0.031(3) 0.007(2) 0.006(2) 0.018(2)
N8 0.034(2) 0.025(3) 0.028(2) 0.008(2) 0.0057(19) 0.012(2)
N9 0.029(2) 0.021(2) 0.026(2) 0.0074(19) 0.0029(18) 0.0081(19)
N10 0.032(2) 0.025(3) 0.031(2) 0.010(2) 0.0074(19) 0.010(2)
N11 0.032(2) 0.021(2) 0.026(2) 0.0045(19) 0.0015(18) 0.011(2)
N12 0.041(3) 0.026(3) 0.050(3) 0.017(2) 0.012(2) 0.018(2)
N13 0.054(4) 0.042(4) 0.063(4) 0.010(3) 0.026(3) 0.023(3)
N14 0.031(2) 0.033(3) 0.030(2) 0.011(2) 0.0043(19) 0.015(2)
N15 0.036(3) 0.041(3) 0.029(2) 0.013(2) 0.006(2) 0.018(2)
N16 0.035(3) 0.034(3) 0.030(2) 0.008(2) 0.007(2) 0.019(2)
N17 0.035(3) 0.027(3) 0.037(3) 0.015(2) 0.004(2) 0.009(2)
N18 0.029(2) 0.028(3) 0.033(3) 0.006(2) 0.0024(19) 0.011(2)
N19 0.041(3) 0.029(3) 0.054(3) 0.015(3) -0.002(3) 0.003(2)
N20 0.045(3) 0.044(4) 0.041(3) 0.002(3) -0.002(2) 0.020(3)
N21 0.036(3) 0.030(3) 0.036(3) 0.007(2) 0.003(2) 0.015(2)
N22 0.027(2) 0.022(2) 0.032(2) 0.007(2) 0.0033(19) 0.0074(19)
N23 0.032(2) 0.022(2) 0.029(2) 0.0064(19) 0.0027(19) 0.010(2)
N24 0.032(2) 0.031(3) 0.034(3) 0.016(2) 0.005(2) 0.009(2)
N25 0.030(2) 0.034(3) 0.034(3) 0.013(2) 0.001(2) 0.013(2)
N26 0.042(3) 0.038(3) 0.045(3) 0.026(3) -0.008(2) -0.001(2)
N27 0.048(3) 0.043(3) 0.040(3) 0.006(3) 0.003(2) 0.020(3)
N28 0.032(2) 0.031(3) 0.033(3) 0.009(2) 0.007(2) 0.016(2)
N29 0.057(5) 0.099(8) 0.092(7) 0.045(6) 0.003(4) 0.021(5)
N30 0.049(3) 0.037(3) 0.046(3) 0.014(3) 0.012(3) 0.008(3)
N31 0.062(4) 0.047(4) 0.052(4) 0.027(3) 0.023(3) 0.026(3)
N32 0.133(9) 0.110(9) 0.186(12) 0.127(9) 0.117(9) 0.095(8)
C1 0.148(12) 0.120(12) 0.188(15) -0.003(11) 0.009(11) 0.113(11)
C2 0.075(6) 0.061(6) 0.048(4) 0.010(4) 0.000(4) 0.046(5)
C3 0.062(4) 0.029(4) 0.041(4) 0.004(3) -0.007(3) 0.025(3)
C4 0.064(4) 0.032(4) 0.042(4) 0.012(3) 0.008(3) 0.023(3)
C5 0.043(3) 0.028(3) 0.034(3) 0.009(3) 0.004(3) 0.011(3)
C6 0.031(3) 0.025(3) 0.024(3) 0.006(2) -0.001(2) 0.010(2)
C7 0.030(3) 0.025(3) 0.026(3) 0.010(2) 0.003(2) 0.009(2)
C8 0.028(3) 0.038(3) 0.023(3) 0.005(2) 0.001(2) 0.011(2)
C9 0.031(3) 0.043(4) 0.031(3) 0.009(3) 0.005(2) 0.019(3)
C10 0.051(4) 0.063(5) 0.043(4) 0.012(4) 0.012(3) 0.034(4)
C11 0.063(4) 0.054(5) 0.048(4) 0.018(3) 0.013(3) 0.043(4)
C12 0.050(4) 0.043(4) 0.055(4) 0.023(3) 0.013(3) 0.030(3)
C13 0.058(4) 0.057(5) 0.045(4) 0.026(4) 0.026(3) 0.025(4)
C14 0.030(3) 0.033(3) 0.028(3) 0.009(2) 0.001(2) 0.008(3)
C15 0.030(3) 0.025(3) 0.028(3) 0.010(2) 0.005(2) 0.008(2)
C16 0.038(3) 0.024(3) 0.036(3) 0.014(3) 0.010(2) 0.008(2)
C17 0.032(3) 0.020(3) 0.043(3) 0.011(2) 0.006(2) 0.010(2)
C18 0.028(3) 0.021(3) 0.024(3) 0.004(2) -0.002(2) 0.007(2)
C19 0.028(3) 0.020(3) 0.024(3) 0.006(2) 0.000(2) 0.006(2)
C20 0.030(3) 0.021(3) 0.035(3) 0.009(2) 0.002(2) 0.009(2)
C21 0.034(3) 0.024(3) 0.032(3) 0.007(2) 0.007(2) 0.012(2)
C22 0.053(4) 0.034(4) 0.055(4) 0.015(3) 0.020(3) 0.022(3)
C23 0.051(4) 0.051(5) 0.040(4) 0.009(3) 0.018(3) 0.025(3)
C24 0.038(3) 0.048(4) 0.037(3) 0.016(3) 0.014(3) 0.018(3)
C25 0.096(6) 0.070(6) 0.035(4) 0.023(4) -0.001(4) 0.042(5)
C26 0.055(4) 0.043(4) 0.035(3) 0.018(3) 0.012(3) 0.027(3)
C27 0.044(3) 0.041(4) 0.034(3) 0.016(3) 0.013(3) 0.024(3)
C28 0.054(4) 0.044(4) 0.044(4) 0.023(3) 0.011(3) 0.023(3)
C29 0.036(3) 0.035(4) 0.046(4) 0.019(3) 0.007(3) 0.014(3)
C30 0.029(3) 0.034(3) 0.033(3) 0.012(3) 0.008(2) 0.014(2)
C31 0.031(3) 0.034(3) 0.031(3) 0.013(3) 0.007(2) 0.016(3)
C32 0.027(3) 0.018(3) 0.047(3) 0.009(2) 0.007(2) 0.005(2)
C33 0.030(3) 0.031(3) 0.041(3) 0.006(3) 0.004(2) 0.016(3)
C34 0.032(3) 0.029(3) 0.040(3) 0.002(3) 0.003(2) 0.011(3)
C35 0.048(4) 0.043(4) 0.045(4) 0.013(3) 0.004(3) 0.020(3)
C36 0.055(4) 0.037(4) 0.038(4) 0.011(3) 0.001(3) 0.020(3)
C37 0.049(4) 0.027(4) 0.071(5) 0.003(4) -0.006(4) 0.000(3)
C38 0.035(3) 0.024(3) 0.041(3) 0.008(3) 0.006(3) 0.009(3)
C39 0.029(3) 0.022(3) 0.043(3) 0.007(3) 0.003(2) 0.007(2)
C40 0.048(4) 0.030(4) 0.056(4) 0.023(3) 0.002(3) 0.001(3)
C41 0.038(3) 0.041(4) 0.051(4) 0.029(3) 0.000(3) 0.007(3)
C42 0.034(3) 0.029(3) 0.033(3) 0.013(2) 0.005(2) 0.015(3)
C43 0.028(3) 0.026(3) 0.034(3) 0.012(2) 0.004(2) 0.012(2)
C44 0.035(3) 0.034(3) 0.031(3) 0.016(3) 0.007(2) 0.014(3)
C45 0.031(3) 0.035(3) 0.034(3) 0.015(3) 0.010(2) 0.018(3)
C46 0.042(3) 0.035(4) 0.032(3) 0.011(3) 0.008(3) 0.018(3)
C47 0.054(4) 0.036(4) 0.054(4) 0.007(3) 0.001(3) 0.016(3)
C48 0.041(3) 0.028(3) 0.045(4) 0.012(3) 0.004(3) 0.007(3)
C49 0.117(13) 0.146(17) 0.143(16) 0.033(13) 0.070(12) 0.092(13)
C50 0.124(12) 0.081(11) 0.127(13) 0.049(10) 0.072(11) 0.068(10)

loop_
_atom_type_symbol
_atom_type_description
_atom_type_scat_dispersion_real
_atom_type_scat_dispersion_imag
_atom_type_scat_source
C C 0.0033 0.0016 'International Tables Vol C Tables 4.2.6.8 and 6.1.1.4'
H H 0.0000 0.0000 'International Tables Vol C Tables 4.2.6.8 and 6.1.1.4'
Co Co 0.3494 0.9721 'International Tables Vol C Tables 4.2.6.8 and 6.1.1.4'
N N 0.0061 0.0033 'International Tables Vol C Tables 4.2.6.8 and 6.1.1.4'
O O 0.0106 0.0060 'International Tables Vol C Tables 4.2.6.8 and 6.1.1.4'

loop_
_geom_angle_atom_site_label_1
_geom_angle_atom_site_label_2
_geom_angle_atom_site_label_3
_geom_angle
_geom_angle_site_symmetry_1
_geom_angle_site_symmetry_3
_geom_angle_publ_flag
O14 Co1 O13 92.4(2) . . ?
O14 Co1 O9 170.89(18) . . ?
O13 Co1 O9 89.40(19) . . ?
O14 Co1 O3 90.57(17) . . ?
O13 Co1 O3 173.4(2) . . ?
O9 Co1 O3 88.54(15) . . ?
O14 Co1 N16 94.11(19) . . ?
O13 Co1 N16 88.7(2) . . ?
O9 Co1 N16 77.01(17) . . ?
O3 Co1 N16 96.92(17) . . ?
O14 Co1 N2 83.64(18) . . ?
O13 Co1 N2 97.2(2) . . ?
O9 Co1 N2 104.99(17) . . ?
O3 Co1 N2 77.29(18) . . ?
N16 Co1 N2 173.73(19) . . ?
N25 Co2 N4 169.3(2) . . ?
N25 Co2 O12 75.11(17) . . ?
N4 Co2 O12 102.69(17) . . ?
N25 Co2 O3 115.45(18) . . ?
N4 Co2 O3 75.12(17) . . ?
O12 Co2 O3 96.54(15) . . ?
N25 Co2 N28 75.14(19) . . ?
N4 Co2 N28 107.67(19) . . ?
O12 Co2 N28 149.64(17) . . ?
O3 Co2 N28 90.79(17) . . ?
N25 Co2 N7 95.3(2) . . ?
N4 Co2 N7 74.22(19) . . ?
O12 Co2 N7 93.04(17) . . ?
O3 Co2 N7 149.19(18) . . ?
N28 Co2 N7 95.57(18) . . ?
O16 Co3 O15 95.2(2) . . ?
O16 Co3 O6 90.69(19) . . ?
O15 Co3 O6 169.08(18) . . ?
O16 Co3 O12 167.59(18) . . ?
O15 Co3 O12 89.63(19) . . ?
O6 Co3 O12 86.52(15) . . ?
O16 Co3 N23 91.66(18) . . ?
O15 Co3 N23 85.46(19) . . ?
O6 Co3 N23 103.61(17) . . ?
O12 Co3 N23 77.29(16) . . ?
O16 Co3 N9 83.66(18) . . ?
O15 Co3 N9 94.67(19) . . ?
O6 Co3 N9 76.79(17) . . ?
O12 Co3 N9 107.39(16) . . ?
N23 Co3 N9 175.32(17) . . ?
N18 Co4 N11 177.8(2) . . ?
N18 Co4 O9 75.10(17) . . ?
N11 Co4 O9 105.60(17) . . ?
N18 Co4 O6 106.31(18) . . ?
N11 Co4 O6 75.74(17) . . ?
O9 Co4 O6 96.03(15) . . ?
N18 Co4 N21 75.5(2) . . ?
N11 Co4 N21 103.77(19) . . ?
O9 Co4 N21 150.59(19) . . ?
O6 Co4 N21 92.75(17) . . ?
N18 Co4 N14 103.0(2) . . ?
N11 Co4 N14 75.00(19) . . ?
O9 Co4 N14 91.20(17) . . ?
O6 Co4 N14 150.73(18) . . ?
N21 Co4 N14 94.72(18) . . ?
C2 O2 C1 113.6(9) . . ?
C7 O3 Co1 116.0(4) . . ?
C7 O3 Co2 109.1(3) . . ?
Co1 O3 Co2 134.6(2) . . ?
C14 O5 C13 114.5(5) . . ?
C19 O6 Co3 116.1(3) . . ?
C19 O6 Co4 109.9(3) . . ?
Co3 O6 Co4 133.88(19) . . ?
C26 O8 C25 113.9(6) . . ?
C31 O9 Co1 116.9(4) . . ?
C31 O9 Co4 110.4(3) . . ?
Co1 O9 Co4 132.7(2) . . ?
C38 O11 C37 115.2(5) . . ?
C43 O12 Co3 114.4(3) . . ?
C43 O12 Co2 110.7(3) . . ?
Co3 O12 Co2 133.0(2) . . ?
C3 N1 N2 118.1(6) . . ?
C6 N2 N1 120.2(5) . . ?
C6 N2 Co1 114.0(4) . . ?
N1 N2 Co1 124.9(4) . . ?
C7 N3 N4 108.7(5) . . ?
C8 N4 N3 116.4(5) . . ?
C8 N4 Co2 123.8(4) . . ?
N3 N4 Co2 119.8(3) . . ?
C11 N6 C10 116.8(6) . . ?
C12 N7 C9 117.7(6) . . ?
C12 N7 Co2 127.8(5) . . ?
C9 N7 Co2 113.6(4) . . ?
C15 N8 N9 117.7(5) . . ?
C18 N9 N8 121.6(5) . . ?
C18 N9 Co3 115.0(4) . . ?
N8 N9 Co3 122.0(4) . . ?
C19 N10 N11 108.7(5) . . ?
C20 N11 N10 117.2(5) . . ?
C20 N11 Co4 122.8(4) . . ?
N10 N11 Co4 119.5(4) . . ?
C23 N13 C22 116.0(6) . . ?
C24 N14 C21 117.5(5) . . ?
C24 N14 Co4 127.9(5) . . ?
C21 N14 Co4 114.3(4) . . ?
C27 N15 N16 118.6(5) . . ?
N15 N16 C30 120.6(5) . . ?
N15 N16 Co1 123.5(4) . . ?
C30 N16 Co1 115.8(4) . . ?
C31 N17 N18 107.9(5) . . ?
C32 N18 N17 116.4(5) . . ?
C32 N18 Co4 122.7(4) . . ?
N17 N18 Co4 120.8(4) . . ?
C35 N20 C34 116.3(6) . . ?
C36 N21 C33 116.2(5) . . ?
C36 N21 Co4 128.6(5) . . ?
C33 N21 Co4 115.0(4) . . ?
C39 N22 N23 117.8(5) . . ?
N22 N23 C42 121.2(5) . . ?
N22 N23 Co3 123.1(4) . . ?
C42 N23 Co3 114.6(4) . . ?
C43 N24 N25 109.1(5) . . ?
C44 N25 N24 117.0(5) . . ?
C44 N25 Co2 122.2(4) . . ?
N24 N25 Co2 119.9(4) . . ?
C47 N27 C46 115.6(6) . . ?
C48 N28 C45 117.5(5) . . ?
C48 N28 Co2 128.6(4) . . ?
C45 N28 Co2 113.8(4) . . ?
O18 N29 O17 119.0(12) . . ?
O18 N29 O19 117.5(12) . . ?
O17 N29 O19 123.4(12) . . ?
O22 N30 O20 120.9(7) . . ?
O22 N30 O21 121.1(7) . . ?
O20 N30 O21 118.0(6) . . ?
O24 N31 O25 121.9(7) . . ?
O24 N31 O23 119.9(7) . . ?
O25 N31 O23 118.1(6) . . ?
O28 N32 O26 129.3(17) . . ?
O28 N32 O27 117.7(14) . . ?
O26 N32 O27 113.0(18) . . ?
O1 C2 O2 126.5(8) . . ?
O1 C2 C3 121.6(9) . . ?
O2 C2 C3 111.8(8) . . ?
N1 C3 C4 124.4(6) . . ?
N1 C3 C2 117.2(7) . . ?
C4 C3 C2 118.3(7) . . ?
C5 C4 C3 117.0(7) . . ?
C4 C5 C6 117.7(6) . . ?
N2 C6 C5 122.5(6) . . ?
N2 C6 C7 114.5(5) . . ?
C5 C6 C7 123.0(5) . . ?
N3 C7 O3 127.0(5) . . ?
N3 C7 C6 115.6(5) . . ?
O3 C7 C6 117.5(5) . . ?
N4 C8 N5 124.9(6) . . ?
N4 C8 C9 112.8(5) . . ?
N5 C8 C9 122.2(5) . . ?
N7 C9 C10 120.1(7) . . ?
N7 C9 C8 114.9(5) . . ?
C10 C9 C8 124.9(6) . . ?
N6 C10 C9 122.2(7) . . ?
N6 C11 C12 122.9(7) . . ?
N7 C12 C11 120.2(7) . . ?
O4 C14 O5 125.0(6) . . ?
O4 C14 C15 123.7(6) . . ?
O5 C14 C15 111.4(5) . . ?
N8 C15 C16 123.9(5) . . ?
N8 C15 C14 112.9(5) . . ?
C16 C15 C14 123.2(5) . . ?
C17 C16 C15 117.8(5) . . ?
C16 C17 C18 116.6(5) . . ?
N9 C18 C17 122.3(5) . . ?
N9 C18 C19 114.8(5) . . ?
C17 C18 C19 122.8(5) . . ?
N10 C19 O6 126.1(5) . . ?
N10 C19 C18 117.6(5) . . ?
O6 C19 C18 116.3(5) . . ?
N11 C20 N12 126.5(6) . . ?
N11 C20 C21 111.7(5) . . ?
N12 C20 C21 121.6(5) . . ?
N14 C21 C22 120.4(6) . . ?
N14 C21 C20 115.1(5) . . ?
C22 C21 C20 124.4(6) . . ?
N13 C22 C21 122.5(7) . . ?
N13 C23 C24 122.4(6) . . ?
N14 C24 C23 121.1(7) . . ?
O7 C26 O8 126.0(6) . . ?
O7 C26 C27 123.1(6) . . ?
O8 C26 C27 110.9(6) . . ?
N15 C27 C28 124.0(6) . . ?
N15 C27 C26 113.2(6) . . ?
C28 C27 C26 122.8(6) . . ?
C29 C28 C27 116.9(6) . . ?
C30 C29 C28 117.2(6) . . ?
N16 C30 C29 122.6(6) . . ?
N16 C30 C31 113.7(5) . . ?
C29 C30 C31 123.7(6) . . ?
N17 C31 O9 125.8(5) . . ?
N17 C31 C30 117.7(5) . . ?
O9 C31 C30 116.5(5) . . ?
N18 C32 N19 125.7(6) . . ?
N18 C32 C33 112.9(5) . . ?
N19 C32 C33 121.4(5) . . ?
N21 C33 C34 122.1(6) . . ?
N21 C33 C32 113.6(5) . . ?
C34 C33 C32 124.3(6) . . ?
N20 C34 C33 121.4(6) . . ?
N20 C35 C36 122.7(7) . . ?
N21 C36 C35 121.2(7) . . ?
O10 C38 O11 125.3(6) . . ?
O10 C38 C39 123.5(6) . . ?
O11 C38 C39 111.2(5) . . ?
N22 C39 C40 124.1(5) . . ?
N22 C39 C38 113.7(5) . . ?
C40 C39 C38 122.2(6) . . ?
C41 C40 C39 117.6(6) . . ?
C40 C41 C42 117.1(6) . . ?
N23 C42 C41 122.0(5) . . ?
N23 C42 C43 113.7(5) . . ?
C41 C42 C43 124.3(5) . . ?
O12 C43 N24 124.6(5) . . ?
O12 C43 C42 118.0(5) . . ?
N24 C43 C42 117.4(5) . . ?
N25 C44 N26 124.4(6) . . ?
N25 C44 C45 113.2(5) . . ?
N26 C44 C45 122.4(5) . . ?
N28 C45 C46 121.2(6) . . ?
N28 C45 C44 114.5(5) . . ?
C46 C45 C44 124.3(6) . . ?
N27 C46 C45 121.6(6) . . ?
N27 C47 C48 123.7(7) . . ?
N28 C48 C47 120.4(6) . . ?

loop_
_geom_bond_atom_site_label_1
_geom_bond_atom_site_label_2
_geom_bond_distance
_geom_bond_site_symmetry_2
_geom_bond_publ_flag
Co1 O14 2.060(4) . ?
Co1 O13 2.063(5) . ?
Co1 O9 2.066(4) . ?
Co1 O3 2.091(4) . ?
Co1 N16 2.122(5) . ?
Co1 N2 2.146(5) . ?
Co2 N25 1.996(5) . ?
Co2 N4 2.017(5) . ?
Co2 O12 2.129(4) . ?
Co2 O3 2.150(4) . ?
Co2 N28 2.184(5) . ?
Co2 N7 2.222(5) . ?
Co3 O16 2.064(4) . ?
Co3 O15 2.070(5) . ?
Co3 O6 2.095(4) . ?
Co3 O12 2.097(4) . ?
Co3 N23 2.115(5) . ?
Co3 N9 2.131(5) . ?
Co4 N18 2.003(5) . ?
Co4 N11 2.007(5) . ?
Co4 O9 2.109(4) . ?
Co4 O6 2.118(4) . ?
Co4 N21 2.159(5) . ?
Co4 N14 2.162(5) . ?
O1 C2 1.186(11) . ?
O2 C2 1.299(11) . ?
O2 C1 1.477(11) . ?
O3 C7 1.300(7) . ?
O4 C14 1.214(8) . ?
O5 C14 1.328(7) . ?
O5 C13 1.468(8) . ?
O6 C19 1.318(7) . ?
O7 C26 1.198(8) . ?
O8 C26 1.307(8) . ?
O8 C25 1.476(8) . ?
O9 C31 1.321(7) . ?
O10 C38 1.215(8) . ?
O11 C38 1.315(7) . ?
O11 C37 1.452(8) . ?
O12 C43 1.306(7) . ?
O17 N29 1.233(13) . ?
O18 N29 1.216(10) . ?
O19 N29 1.259(13) . ?
O20 N30 1.245(8) . ?
O21 N30 1.247(8) . ?
O22 N30 1.226(7) . ?
O23 N31 1.265(7) . ?
O24 N31 1.217(7) . ?
O25 N31 1.257(8) . ?
O26 N32 1.142(15) . ?
O27 N32 1.276(13) . ?
O28 N32 1.101(16) . ?
O29 C49 1.377(16) . ?
O30 C50 1.414(17) . ?
N1 C3 1.333(9) . ?
N1 N2 1.345(7) . ?
N2 C6 1.341(8) . ?
N3 C7 1.300(7) . ?
N3 N4 1.386(7) . ?
N4 C8 1.306(7) . ?
N5 C8 1.328(8) . ?
N6 C11 1.302(10) . ?
N6 C10 1.341(10) . ?
N7 C12 1.339(8) . ?
N7 C9 1.344(8) . ?
N8 C15 1.333(7) . ?
N8 N9 1.333(6) . ?
N9 C18 1.332(7) . ?
N10 C19 1.294(7) . ?
N10 N11 1.398(6) . ?
N11 C20 1.303(7) . ?
N12 C20 1.322(7) . ?
N13 C23 1.329(10) . ?
N13 C22 1.343(9) . ?
N14 C24 1.339(8) . ?
N14 C21 1.339(7) . ?
N15 C27 1.317(8) . ?
N15 N16 1.336(6) . ?
N16 C30 1.340(8) . ?
N17 C31 1.297(7) . ?
N17 N18 1.387(7) . ?
N18 C32 1.306(7) . ?
N19 C32 1.320(8) . ?
N20 C35 1.328(9) . ?
N20 C34 1.337(9) . ?
N21 C36 1.329(8) . ?
N21 C33 1.350(8) . ?
N22 C39 1.327(7) . ?
N22 N23 1.335(6) . ?
N23 C42 1.346(7) . ?
N24 C43 1.307(7) . ?
N24 N25 1.392(7) . ?
N25 C44 1.308(7) . ?
N26 C44 1.320(8) . ?
N27 C47 1.330(9) . ?
N27 C46 1.348(8) . ?
N28 C48 1.332(8) . ?
N28 C45 1.343(8) . ?
C2 C3 1.519(10) . ?
C3 C4 1.406(10) . ?
C4 C5 1.355(9) . ?
C5 C6 1.411(8) . ?
C6 C7 1.485(8) . ?
C8 C9 1.483(9) . ?
C9 C10 1.387(9) . ?
C11 C12 1.394(10) . ?
C14 C15 1.497(8) . ?
C15 C16 1.396(8) . ?
C16 C17 1.371(8) . ?
C17 C18 1.403(8) . ?
C18 C19 1.481(8) . ?
C20 C21 1.483(8) . ?
C21 C22 1.381(9) . ?
C23 C24 1.378(10) . ?
C26 C27 1.516(9) . ?
C27 C28 1.397(9) . ?
C28 C29 1.387(9) . ?
C29 C30 1.381(8) . ?
C30 C31 1.481(8) . ?
C32 C33 1.498(9) . ?
C33 C34 1.380(8) . ?
C35 C36 1.385(9) . ?
C38 C39 1.500(8) . ?
C39 C40 1.391(9) . ?
C40 C41 1.374(9) . ?
C41 C42 1.387(8) . ?
C42 C43 1.476(8) . ?
C44 C45 1.479(8) . ?
C45 C46 1.392(8) . ?
C47 C48 1.382(10) . ?
